data_4507679
loop_
_publ_author_name
'Bolla, Geetha'
'Sanphui, Palash'
'Nangia, Ashwini'

_publ_section_title
;
 Solubility Advantage of Tenoxicam Phenolic Cocrystals Compared to Salts
;
_journal_issue 5
_journal_name_full 'Crystal Growth &amp; Design'
_journal_page_first 1988
_journal_paper_doi 10.1021/cg4000457
_journal_volume 13
_journal_year 2013
_chemical_formula_moiety C13H11N3O4S2,C2H4O2
_chemical_formula_sum 'C15 H15 N3 O6 S2'
_chemical_formula_weight 397.42
_chemical_melting_point 363
_chemical_name_systematic
; 
 ? 
;
_space_group_IT_number 14
_symmetry_cell_setting monoclinic
_symmetry_space_group_name_Hall '-P 2ybc'
_symmetry_space_group_name_H-M 'P 1 21/c 1'
_atom_sites_solution_hydrogens geom
_atom_sites_solution_primary direct
_atom_sites_solution_secondary difmap
_audit_creation_method SHELXL-97
_cell_angle_alpha 90.00
_cell_angle_beta 99.38(4)
_cell_angle_gamma 90.00
_cell_formula_units_Z 4
_cell_length_a 10.482(4)
_cell_length_b 8.811(3)
_cell_length_c 19.127(10)
_cell_measurement_reflns_used 787
_cell_measurement_temperature 298(2)
_cell_measurement_theta_max 26.3100
_cell_measurement_theta_min 2.6691
_cell_volume 1742.9(13)
_computing_structure_refinement 'SHELXL-97 (Sheldrick, 1997)'
_computing_structure_solution 'SHELXS-97 (Sheldrick, 1990)'
_diffrn_ambient_temperature 298(2)
_diffrn_measured_fraction_theta_full 0.997
_diffrn_measured_fraction_theta_max 0.997
_diffrn_measurement_device_type 'Xcalibur, Eos, Gemini'
_diffrn_measurement_method '\w scans'
_diffrn_radiation_monochromator graphite
_diffrn_radiation_source 'fine-focus sealed tube'
_diffrn_radiation_type MoK\a
_diffrn_radiation_wavelength 0.71073
_diffrn_reflns_av_R_equivalents 0.1081
_diffrn_reflns_av_sigmaI/netI 0.1741
_diffrn_reflns_limit_h_max 13
_diffrn_reflns_limit_h_min -10
_diffrn_reflns_limit_k_max 8
_diffrn_reflns_limit_k_min -11
_diffrn_reflns_limit_l_max 16
_diffrn_reflns_limit_l_min -23
_diffrn_reflns_number 7502
_diffrn_reflns_theta_full 26.37
_diffrn_reflns_theta_max 26.37
_diffrn_reflns_theta_min 2.67
_exptl_absorpt_coefficient_mu 0.344
_exptl_absorpt_correction_T_max 1.00000
_exptl_absorpt_correction_T_min 0.70784
_exptl_absorpt_correction_type multi-scan
_exptl_absorpt_process_details SADABS
_exptl_crystal_colour yellow
_exptl_crystal_density_diffrn 1.514
_exptl_crystal_density_method 'not measured'
_exptl_crystal_description needle
_exptl_crystal_F_000 824
_exptl_crystal_size_max 0.30
_exptl_crystal_size_mid 0.20
_exptl_crystal_size_min 0.20
_refine_diff_density_max 0.361
_refine_diff_density_min -0.472
_refine_diff_density_rms 0.085
_refine_ls_extinction_method none
_refine_ls_goodness_of_fit_ref 0.981
_refine_ls_matrix_type full
_refine_ls_number_parameters 238
_refine_ls_number_reflns 3537
_refine_ls_number_restraints 0
_refine_ls_restrained_S_all 0.981
_refine_ls_R_factor_all 0.1896
_refine_ls_R_factor_gt 0.0761
_refine_ls_shift/su_max 0.000
_refine_ls_shift/su_mean 0.000
_refine_ls_structure_factor_coef Fsqd
_refine_ls_weighting_details 'calc w=1/[\s^2^(Fo^2^)+(0.0602P)^2^+0.0000P] where P=(Fo^2^+2Fc^2^)/3'
_refine_ls_weighting_scheme calc
_refine_ls_wR_factor_gt 0.1393
_refine_ls_wR_factor_ref 0.2155
_reflns_number_gt 1489
_reflns_number_total 3537
_reflns_threshold_expression >2sigma(I)
_cod_data_source_file cg4000457_si_003.cif
_cod_data_source_block TNX-AA
_cod_original_cell_volume 1743.0(12)
_cod_original_sg_symbol_H-M P21/c
_cod_database_code 4507679

loop_
_symmetry_equiv_pos_as_xyz
'x, y, z'
'-x, y+1/2, -z+1/2'
'-x, -y, -z'
'x, -y-1/2, z-1/2'

loop_
_atom_site_label
_atom_site_type_symbol
_atom_site_fract_x
_atom_site_fract_y
_atom_site_fract_z
_atom_site_U_iso_or_equiv
_atom_site_adp_type
_atom_site_occupancy
_atom_site_symmetry_multiplicity
_atom_site_calc_flag
_atom_site_refinement_flags
S1 S 0.69914(15) 0.24544(17) 0.17419(9) 0.0492(5) Uani 1 1 d .
S2 S 0.53961(15) 0.64309(17) 0.08070(9) 0.0571(5) Uani 1 1 d .
O2 O 0.7650(3) 0.5484(4) 0.0094(2) 0.0513(11) Uani 1 1 d .
O1 O 0.9078(4) 0.1089(4) 0.0163(2) 0.0569(12) Uani 1 1 d .
N2 N 0.9030(4) 0.3400(5) -0.0369(3) 0.0500(13) Uani 1 1 d .
H2A H 0.8780 0.4326 -0.0346 0.060 Uiso 1 1 calc R
N3 N 0.7276(4) 0.1866(4) 0.0974(3) 0.0393(11) Uani 1 1 d .
O6 O 0.6980(4) 0.8015(5) 0.9446(3) 0.0677(13) Uani 1 1 d .
H6A H 0.7206 0.7205 0.9638 0.102 Uiso 1 1 calc R
O3 O 0.6270(4) 0.1311(4) 0.2030(3) 0.0689(13) Uani 1 1 d .
N1 N 1.0269(4) 0.1705(5) -0.0906(3) 0.0455(12) Uani 1 1 d .
H1A H 1.0173 0.1058 -0.0582 0.055 Uiso 1 1 calc R
O4 O 0.8178(4) 0.2953(4) 0.2145(2) 0.0623(13) Uani 1 1 d .
C10 C 0.6038(5) 0.4041(6) 0.1496(3) 0.0407(14) Uani 1 1 d .
C9 C 0.6343(5) 0.4856(6) 0.0941(3) 0.0393(14) Uani 1 1 d .
C7 C 0.7767(5) 0.2984(6) 0.0546(3) 0.0381(13) Uani 1 1 d .
C4 C 0.9904(5) 0.4107(6) -0.1401(3) 0.0473(15) Uani 1 1 d .
H4 H 0.9545 0.5072 -0.1400 0.057 Uiso 1 1 calc R
C8 C 0.7296(5) 0.4451(6) 0.0495(3) 0.0381(13) Uani 1 1 d .
C6 C 0.8669(5) 0.2423(6) 0.0120(3) 0.0446(15) Uani 1 1 d .
C11 C 0.5035(5) 0.4657(7) 0.1814(3) 0.0548(17) Uani 1 1 d .
H11 H 0.4713 0.4232 0.2195 0.066 Uiso 1 1 calc R
C1 C 1.0952(5) 0.1291(7) -0.1416(3) 0.0502(16) Uani 1 1 d .
H1 H 1.1295 0.0317 -0.1414 0.060 Uiso 1 1 calc R
C3 C 1.0593(5) 0.3710(7) -0.1908(3) 0.0521(16) Uani 1 1 d .
H3 H 1.0705 0.4413 -0.2256 0.063 Uiso 1 1 calc R
C5 C 0.9736(5) 0.3077(6) -0.0884(3) 0.0419(14) Uani 1 1 d .
C2 C 1.1140(5) 0.2278(7) -0.1926(4) 0.0552(16) Uani 1 1 d .
H2 H 1.1617 0.2012 -0.2277 0.066 Uiso 1 1 calc R
C12 C 0.4609(6) 0.5957(7) 0.1483(4) 0.0642(19) Uani 1 1 d .
H12 H 0.3947 0.6540 0.1613 0.077 Uiso 1 1 calc R
O5 O 0.8218(6) 0.7278(6) 0.8688(4) 0.112(2) Uani 1 1 d .
C15 C 0.7523(6) 0.8177(8) 0.8872(4) 0.0616(18) Uani 1 1 d .
C14 C 0.7141(7) 0.9641(8) 0.8512(4) 0.084(2) Uani 1 1 d .
H14A H 0.7640 0.9801 0.8139 0.126 Uiso 1 1 calc R
H14B H 0.7299 1.0455 0.8849 0.126 Uiso 1 1 calc R
H14C H 0.6239 0.9614 0.8315 0.126 Uiso 1 1 calc R
C13 C 0.6309(5) 0.0818(6) 0.0595(4) 0.0566(17) Uani 1 1 d .
H13A H 0.5526 0.1362 0.0428 0.085 Uiso 1 1 calc R
H13B H 0.6136 0.0025 0.0911 0.085 Uiso 1 1 calc R
H13C H 0.6637 0.0382 0.0200 0.085 Uiso 1 1 calc R

loop_
_atom_site_aniso_label
_atom_site_aniso_U_11
_atom_site_aniso_U_22
_atom_site_aniso_U_33
_atom_site_aniso_U_23
_atom_site_aniso_U_13
_atom_site_aniso_U_12
S1 0.0574(10) 0.0515(10) 0.0416(11) 0.0059(8) 0.0168(8) 0.0062(7)
S2 0.0642(10) 0.0574(10) 0.0502(12) -0.0001(8) 0.0106(8) 0.0204(8)
O2 0.063(3) 0.040(2) 0.054(3) 0.015(2) 0.023(2) 0.0103(18)
O1 0.065(3) 0.049(2) 0.066(3) 0.015(2) 0.037(2) 0.013(2)
N2 0.055(3) 0.039(3) 0.061(4) 0.009(3) 0.025(3) 0.008(2)
N3 0.038(2) 0.035(2) 0.048(3) 0.004(2) 0.018(2) 0.0013(19)
O6 0.093(3) 0.057(3) 0.060(3) 0.016(2) 0.034(3) 0.023(2)
O3 0.089(3) 0.059(3) 0.071(4) 0.017(2) 0.047(3) 0.000(2)
N1 0.049(3) 0.046(3) 0.045(3) 0.009(2) 0.019(2) 0.004(2)
O4 0.063(3) 0.067(3) 0.050(3) 0.003(2) -0.009(2) 0.008(2)
C10 0.035(3) 0.049(3) 0.037(4) -0.008(3) 0.006(3) 0.001(3)
C9 0.039(3) 0.040(3) 0.039(4) -0.002(3) 0.007(3) 0.009(2)
C7 0.033(3) 0.040(3) 0.043(4) 0.005(3) 0.013(3) 0.001(2)
C4 0.044(3) 0.046(3) 0.056(5) 0.007(3) 0.023(3) 0.002(3)
C8 0.040(3) 0.047(3) 0.027(3) 0.003(3) 0.007(2) 0.007(2)
C6 0.053(3) 0.031(3) 0.054(4) 0.008(3) 0.022(3) 0.002(3)
C11 0.060(4) 0.071(4) 0.038(4) -0.006(3) 0.022(3) 0.004(3)
C1 0.055(4) 0.055(4) 0.045(4) 0.009(3) 0.020(3) 0.010(3)
C3 0.051(4) 0.059(4) 0.047(4) 0.018(3) 0.013(3) -0.006(3)
C5 0.041(3) 0.039(3) 0.050(4) 0.005(3) 0.021(3) -0.001(2)
C2 0.054(4) 0.068(4) 0.048(4) 0.001(4) 0.023(3) 0.007(3)
C12 0.072(4) 0.072(4) 0.053(5) -0.001(4) 0.023(4) 0.034(4)
O5 0.129(5) 0.110(4) 0.117(6) 0.019(4) 0.076(4) 0.049(4)
C15 0.055(4) 0.069(5) 0.062(5) 0.004(4) 0.015(4) 0.009(3)
C14 0.093(5) 0.085(5) 0.077(6) 0.028(5) 0.024(4) 0.005(4)
C13 0.048(4) 0.061(4) 0.063(5) -0.001(4) 0.013(3) -0.008(3)

loop_
_atom_type_symbol
_atom_type_description
_atom_type_scat_dispersion_real
_atom_type_scat_dispersion_imag
_atom_type_scat_source
C C 0.0033 0.0016 'International Tables Vol C Tables 4.2.6.8 and 6.1.1.4'
H H 0.0000 0.0000 'International Tables Vol C Tables 4.2.6.8 and 6.1.1.4'
N N 0.0061 0.0033 'International Tables Vol C Tables 4.2.6.8 and 6.1.1.4'
O O 0.0106 0.0060 'International Tables Vol C Tables 4.2.6.8 and 6.1.1.4'
S S 0.1246 0.1234 'International Tables Vol C Tables 4.2.6.8 and 6.1.1.4'

loop_
_geom_angle_atom_site_label_1
_geom_angle_atom_site_label_2
_geom_angle_atom_site_label_3
_geom_angle
O4 S1 O3 118.8(3)
O4 S1 N3 108.3(2)
O3 S1 N3 108.1(3)
O4 S1 C10 108.2(2)
O3 S1 C10 110.8(3)
N3 S1 C10 101.2(3)
C9 S2 C12 91.6(3)
C5 N2 C6 127.5(5)
C5 N2 H2A 116.2
C6 N2 H2A 116.2
C7 N3 C13 115.7(5)
C7 N3 S1 115.7(3)
C13 N3 S1 115.5(4)
C15 O6 H6A 109.5
C5 N1 C1 122.8(5)
C5 N1 H1A 118.6
C1 N1 H1A 118.6
C9 C10 C11 114.9(5)
C9 C10 S1 115.9(4)
C11 C10 S1 129.1(5)
C10 C9 C8 126.6(5)
C10 C9 S2 110.0(4)
C8 C9 S2 123.4(4)
C8 C7 N3 121.8(5)
C8 C7 C6 122.9(5)
N3 C7 C6 114.9(4)
C3 C4 C5 119.6(5)
C3 C4 H4 120.2
C5 C4 H4 120.2
O2 C8 C7 124.8(5)
O2 C8 C9 117.9(5)
C7 C8 C9 117.3(5)
O1 C6 N2 120.4(5)
O1 C6 C7 122.6(5)
N2 C6 C7 116.9(5)
C12 C11 C10 109.7(6)
C12 C11 H11 125.1
C10 C11 H11 125.1
C2 C1 N1 120.4(5)
C2 C1 H1 119.8
N1 C1 H1 119.8
C4 C3 C2 121.7(6)
C4 C3 H3 119.1
C2 C3 H3 119.1
N1 C5 N2 119.6(5)
N1 C5 C4 118.2(5)
N2 C5 C4 122.3(5)
C1 C2 C3 117.3(6)
C1 C2 H2 121.3
C3 C2 H2 121.3
C11 C12 S2 113.7(5)
C11 C12 H12 123.1
S2 C12 H12 123.1
O5 C15 O6 123.4(7)
O5 C15 C14 125.6(8)
O6 C15 C14 111.0(6)
C15 C14 H14A 109.5
C15 C14 H14B 109.5
H14A C14 H14B 109.5
C15 C14 H14C 109.5
H14A C14 H14C 109.5
H14B C14 H14C 109.5
N3 C13 H13A 109.5
N3 C13 H13B 109.5
H13A C13 H13B 109.5
N3 C13 H13C 109.5
H13A C13 H13C 109.5
H13B C13 H13C 109.5

loop_
_geom_bond_atom_site_label_1
_geom_bond_atom_site_label_2
_geom_bond_distance
S1 O4 1.421(4)
S1 O3 1.424(4)
S1 N3 1.630(5)
S1 C10 1.738(5)
S2 C9 1.701(5)
S2 C12 1.695(7)
O2 C8 1.284(6)
O1 C6 1.249(6)
N2 C5 1.356(7)
N2 C6 1.369(7)
N2 H2A 0.8600
N3 C7 1.429(6)
N3 C13 1.472(6)
O6 C15 1.324(8)
O6 H6A 0.8200
N1 C5 1.335(6)
N1 C1 1.351(7)
N1 H1A 0.8600
C10 C9 1.362(7)
C10 C11 1.407(7)
C9 C8 1.460(7)
C7 C8 1.381(7)
C7 C6 1.433(7)
C4 C3 1.346(8)
C4 C5 1.374(7)
C4 H4 0.9300
C11 C12 1.349(8)
C11 H11 0.9300
C1 C2 1.346(8)
C1 H1 0.9300
C3 C2 1.389(8)
C3 H3 0.9300
C2 H2 0.9300
C12 H12 0.9300
O5 C15 1.169(7)
C15 C14 1.487(9)
C14 H14A 0.9600
C14 H14B 0.9600
C14 H14C 0.9600
C13 H13A 0.9600
C13 H13B 0.9600
C13 H13C 0.9600
